data_1535684
loop_
_publ_author_name
'Huppertz, H.'
'Poettgen, R.'
'Kotzyba, G.'
'Hoffmann, R.D.'

_publ_section_title
;
 Decomposition of Eu Pd In and Eu Pt In at high temperature and high
 pressure - formation of the hexagonal laves phases Eu Pd0.72I n1.28 and
 Eu Pt0.56 In1.44
;
_journal_name_full 'Journal of Solid State Chemistry'
_journal_page_first 155
_journal_page_last 159
_journal_volume 169
_journal_year 2002
_chemical_formula_sum 'Eu In1.44 Pt0.56'
_chemical_name_systematic 'Eu (Pt0.56 In1.44)'
_space_group_IT_number 194
_symmetry_space_group_name_Hall '-P 6c 2c'
_symmetry_space_group_name_H-M 'P 63/m m c'
_cell_angle_alpha 90
_cell_angle_beta 90
_cell_angle_gamma 120
_cell_formula_units_Z 4
_cell_length_a 5.911
_cell_length_b 5.911
_cell_length_c 9.338
_cell_volume 282.557
_citation_journal_id_ASTM JSSCBI
_cod_data_source_file Huppertz_JSSCBI_2002_762.cif
_cod_data_source_block Eu1In1.44Pt0.56
_cod_original_cell_volume 282.5572
_cod_original_formula_sum 'Eu1 In1.44 Pt0.56'
_cod_database_code 1535684

loop_
_symmetry_equiv_pos_as_xyz
x,y,z
x-y,x,z+1/2
-y,x-y,z
-x,-y,z+1/2
-x+y,-x,z
y,-x+y,z+1/2
-y,-x,-z+1/2
x-y,-y,-z
x,x-y,-z+1/2
y,x,-z
-x+y,y,-z+1/2
-x,-x+y,-z
-x,-y,-z
-x+y,-x,-z-1/2
y,-x+y,-z
x,y,-z-1/2
x-y,x,-z
-y,x-y,-z-1/2
y,x,z-1/2
-x+y,y,z
-x,-x+y,z-1/2
-y,-x,z
x-y,-y,z-1/2
x,x-y,z

loop_
_atom_site_label
_atom_site_type_symbol
_atom_site_fract_x
_atom_site_fract_y
_atom_site_fract_z
_atom_site_occupancy
_atom_site_U_iso_or_equiv
Eu1 Eu 0.3333 0.6667 0.058 1 0.0
In2 In 0.8319 0.6638 0.25 0.8 0.0
Pt2 Pt 0.8319 0.6638 0.25 0.2 0.0
In1 In 0 0 0 0.46 0.0
Pt1 Pt 0 0 0 0.54 0.0
